data_7211690
loop_
_publ_author_name
'Adam, Martin S.'
'Parkin, Andrew'
'Thomas, Lynne H.'
'Wilson, Chick C.'

_publ_section_title
;
 Bifurcated hydrogen-bonded synthons in molecular complexes of picolines
 with chloranilic acid
;
_journal_issue 3
_journal_name_full CrystEngComm
_journal_page_first 917
_journal_paper_doi 10.1039/b912539f
_journal_volume 12
_journal_year 2010
_chemical_formula_moiety '2(C6 H8 N), (C6 Cl2 O4)'
_chemical_formula_sum 'C18 H16 Cl2 N2 O4'
_chemical_formula_weight 395.24
_chemical_name_common 'bis(3-picoline) chloranilate'
_chemical_name_systematic 'bis(3-picoline) chloranilate'
_space_group_IT_number 14
_symmetry_cell_setting monoclinic
_symmetry_space_group_name_Hall '-P 2ybc'
_symmetry_space_group_name_H-M 'P 1 21/c 1'
_atom_sites_solution_hydrogens difmap
_atom_sites_solution_primary direct
_cell_angle_alpha 90
_cell_angle_beta 102.55(2)
_cell_angle_gamma 90
_cell_formula_units_Z 2
_cell_length_a 8.668(4)
_cell_length_b 9.737(4)
_cell_length_c 10.376(5)
_cell_measurement_reflns_used 0
_cell_measurement_temperature 200
_cell_measurement_theta_max 0
_cell_measurement_theta_min 0
_cell_volume 854.8(7)
_computing_cell_refinement 'CrystalClear 1.4.0 (Rigaku, 2008)'
_computing_data_collection 'CrystalClear 1.4.0 (Rigaku, 2008)'
_computing_data_reduction 'CrystalClear 1.4.0 (Rigaku, 2008)'
_computing_molecular_graphics 'CAMERON (Watkin et al., 1996)'
_computing_publication_material 'WINGX (Farrugia, 1999)'
_computing_structure_refinement 'CRYSTALS (Betteridge et al., 2003)'
_computing_structure_solution 'SIR92 (Altomare et al., 1994)'
_diffrn_ambient_temperature 200
_diffrn_measured_fraction_theta_full 0.998
_diffrn_measured_fraction_theta_max 0.998
_diffrn_measurement_device_type
;
'Rigaku R-AXIS RAPID IP Image Plate diffractometer'
;
_diffrn_measurement_method \w
_diffrn_radiation_monochromator graphite
_diffrn_radiation_type 'Mo K\a'
_diffrn_radiation_wavelength 0.71073
_diffrn_reflns_av_R_equivalents 0.0255
_diffrn_reflns_limit_h_max 12
_diffrn_reflns_limit_h_min -12
_diffrn_reflns_limit_k_max 13
_diffrn_reflns_limit_k_min -13
_diffrn_reflns_limit_l_max 14
_diffrn_reflns_limit_l_min -14
_diffrn_reflns_number 8391
_diffrn_reflns_theta_full 30.504
_diffrn_reflns_theta_max 30.504
_diffrn_reflns_theta_min 3.190
_diffrn_standards_number 0
_exptl_absorpt_coefficient_mu 0.408
_exptl_absorpt_correction_T_max 0.9217
_exptl_absorpt_correction_T_min 0.9217
_exptl_absorpt_correction_type empirical
_exptl_crystal_colour 'dark red'
_exptl_crystal_density_diffrn 1.536
_exptl_crystal_description block
_exptl_crystal_F_000 408
_exptl_crystal_size_max 0.30
_exptl_crystal_size_mid 0.20
_exptl_crystal_size_min 0.20
_refine_diff_density_max 0.315
_refine_diff_density_min -0.315
_refine_ls_goodness_of_fit_ref 1.033
_refine_ls_hydrogen_treatment refall
_refine_ls_matrix_type full
_refine_ls_number_parameters 150
_refine_ls_number_reflns 2613
_refine_ls_number_restraints 0
_refine_ls_R_factor_all 0.0475
_refine_ls_R_factor_gt 0.0385
_refine_ls_shift/su_max 0.001
_refine_ls_structure_factor_coef Fsqd
_refine_ls_weighting_details 'calc w=1/[\s^2^(Fo^2^)+(0.0578P)^2^+0.2224P] where P=(Fo^2^+2Fc^2^)/3'
_refine_ls_weighting_scheme calc
_refine_ls_wR_factor_all 0.0997
_refine_ls_wR_factor_ref 0.0997
_reflns_limit_h_max 12
_reflns_limit_h_min -12
_reflns_limit_k_max 13
_reflns_limit_k_min 0
_reflns_limit_l_max 14
_reflns_limit_l_min 0
_reflns_number_gt 2193
_reflns_number_total 2613
_reflns_threshold_expression >2\s(I)
_cod_data_source_file b912539f.txt
_cod_data_source_block 3pic_2_1_200K
_cod_depositor_comments
;
The following automatic conversions were performed:

'_symmetry_cell_setting' value 'Monoclinic' changed to 'monoclinic'
according to /home/saulius/struct/CIF-dictionaries/cif_core.dic
dictionary named 'cif_core.dic' version 2.4.2 from 2011-04-26.

Automatic conversion script
Id: cif_fix_values 1891 2012-01-12 08:04:46Z andrius 
;
_cod_original_sg_symbol_H-M 'P 1 21/c 1 '
_cod_database_code 7211690

loop_
_symmetry_equiv_pos_as_xyz
'x, y, z'
'-x, y+1/2, -z+1/2'
'-x, -y, -z'
'x, -y-1/2, z-1/2'

loop_
_atom_site_label
_atom_site_fract_x
_atom_site_fract_y
_atom_site_fract_z
_atom_site_U_iso_or_equiv
_atom_site_adp_type
_atom_site_calc_flag
_atom_site_occupancy
_atom_site_type_symbol
C1 0.89234(14) 0.46185(13) 0.37744(12) 0.0228(2) Uani d 1 C
C2 0.85744(14) 0.58263(13) 0.46263(12) 0.0225(2) Uani d 1 C
C3 0.96867(14) 0.61124(13) 0.58109(12) 0.0225(2) Uani d 1 C
Cl1 0.92772(4) 0.74624(3) 0.67848(3) 0.03041(12) Uani d 1 Cl
O2 0.73336(11) 0.64634(10) 0.42262(11) 0.0328(2) Uani d 1 O
O1 0.79026(12) 0.43519(11) 0.27422(10) 0.0336(2) Uani d 1 O
C5 0.36222(14) 0.69303(13) 0.02047(12) 0.0235(3) Uani d 1 C
C6 0.22964(15) 0.61737(15) 0.03148(14) 0.0277(3) Uani d 1 C
C7 0.24333(18) 0.50433(16) 0.11356(16) 0.0337(3) Uani d 1 C
C8 0.3899(2) 0.46755(16) 0.18442(15) 0.0338(3) Uani d 1 C
N1 0.51677(14) 0.54066(13) 0.17413(11) 0.0299(3) Uani d 1 N
C4 0.50614(15) 0.65016(14) 0.09491(13) 0.0264(3) Uani d 1 C
C9 0.3520(2) 0.81293(17) -0.07073(18) 0.0360(3) Uani d 1 C
H6 0.127(2) 0.6483(19) -0.0218(19) 0.039(5) Uiso d 1 H
H7 0.152(3) 0.453(2) 0.120(2) 0.050(6) Uiso d 1 H
H8 0.407(2) 0.393(2) 0.242(2) 0.052(6) Uiso d 1 H
H4 0.607(2) 0.692(2) 0.0934(18) 0.037(5) Uiso d 1 H
H93 0.432(4) 0.816(4) -0.109(4) 0.133(13) Uiso d 1 H
H92 0.362(5) 0.900(4) -0.021(5) 0.155(16) Uiso d 1 H
H91 0.254(5) 0.825(4) -0.121(4) 0.122(12) Uiso d 1 H
H1 0.622(3) 0.514(2) 0.219(3) 0.069(7) Uiso d 1 H

loop_
_atom_site_aniso_label
_atom_site_aniso_U_11
_atom_site_aniso_U_22
_atom_site_aniso_U_33
_atom_site_aniso_U_12
_atom_site_aniso_U_13
_atom_site_aniso_U_23
C1 0.0202(5) 0.0247(6) 0.0225(6) 0.0016(5) 0.0021(4) 0.0019(5)
C2 0.0196(5) 0.0222(6) 0.0246(6) 0.0016(4) 0.0024(4) 0.0033(5)
C3 0.0208(5) 0.0227(6) 0.0233(6) 0.0023(4) 0.0031(4) -0.0018(4)
Cl1 0.02667(18) 0.03216(19) 0.03131(19) 0.00589(12) 0.00391(13) -0.00773(12)
O2 0.0241(5) 0.0332(5) 0.0360(5) 0.0101(4) -0.0044(4) -0.0028(4)
O1 0.0279(5) 0.0385(6) 0.0284(5) 0.0092(4) -0.0072(4) -0.0067(4)
C5 0.0223(6) 0.0244(6) 0.0237(6) 0.0011(5) 0.0049(5) -0.0050(5)
C6 0.0191(5) 0.0332(7) 0.0292(6) 0.0001(5) 0.0013(5) -0.0019(5)
C7 0.0297(7) 0.0341(7) 0.0372(7) -0.0061(6) 0.0068(6) 0.0014(6)
C8 0.0412(8) 0.0301(7) 0.0280(7) 0.0038(6) 0.0027(6) 0.0026(6)
N1 0.0264(5) 0.0350(6) 0.0242(5) 0.0084(5) -0.0033(4) -0.0076(5)
C4 0.0203(5) 0.0287(6) 0.0290(6) -0.0005(5) 0.0024(5) -0.0102(5)
C9 0.0387(8) 0.0300(7) 0.0419(8) 0.0037(6) 0.0145(7) 0.0063(6)

loop_
_atom_type_symbol
_atom_type_description
_atom_type_scat_dispersion_real
_atom_type_scat_dispersion_imag
_atom_type_scat_source
C C 0.0033 0.0016 'International Tables Vol C Tables 4.2.6.8 and 6.1.1.4'
H H 0 0 'International Tables Vol C Tables 4.2.6.8 and 6.1.1.4'
Cl Cl 0.1484 0.1585 'International Tables Vol C Tables 4.2.6.8 and 6.1.1.4'
N N 0.0061 0.0033 'International Tables Vol C Tables 4.2.6.8 and 6.1.1.4'
O O 0.0106 0.006 'International Tables Vol C Tables 4.2.6.8 and 6.1.1.4'

loop_
_geom_angle_atom_site_label_1
_geom_angle_atom_site_label_2
_geom_angle_atom_site_label_3
_geom_angle
_geom_angle_site_symmetry_1
_geom_angle_site_symmetry_3
O1 C1 C3 124.16(12) . 3_766
O1 C1 C2 117.15(11) . .
C3 C1 C2 118.69(11) 3_766 .
O2 C2 C3 124.97(12) . .
O2 C2 C1 117.18(11) . .
C3 C2 C1 117.84(11) . .
C1 C3 C2 123.45(12) 3_766 .
C1 C3 Cl1 118.75(10) 3_766 .
C2 C3 Cl1 117.80(9) . .
C4 C5 C6 117.13(13) . .
C4 C5 C9 120.83(13) . .
C6 C5 C9 122.01(13) . .
C7 C6 C5 120.74(13) . .
C7 C6 H6 122.3(11) . .
C5 C6 H6 116.9(11) . .
C8 C7 C6 118.99(14) . .
C8 C7 H7 120.6(13) . .
C6 C7 H7 120.4(13) . .
N1 C8 C7 120.14(14) . .
N1 C8 H8 116.8(13) . .
C7 C8 H8 123.1(13) . .
C8 N1 C4 121.80(12) . .
C8 N1 H1 121.7(15) . .
C4 N1 H1 116.4(15) . .
N1 C4 C5 121.19(13) . .
N1 C4 H4 113.9(11) . .
C5 C4 H4 124.9(11) . .
C5 C9 H93 112(3) . .
C5 C9 H92 111(3) . .
H93 C9 H92 103(3) . .
C5 C9 H91 112(2) . .
H93 C9 H91 119(3) . .
H92 C9 H91 99(3) . .

loop_
_geom_bond_atom_site_label_1
_geom_bond_atom_site_label_2
_geom_bond_site_symmetry_2
_geom_bond_distance
C1 O1 . 1.2592(16)
C1 C3 3_766 1.3848(17)
C1 C2 . 1.5402(18)
C2 O2 . 1.2328(15)
C2 C3 . 1.4152(18)
C3 C1 3_766 1.3848(17)
C3 Cl1 . 1.7410(14)
C5 C4 . 1.3814(18)
C5 C6 . 1.3905(19)
C5 C9 . 1.493(2)
C6 C7 . 1.381(2)
C6 H6 . 0.987(19)
C7 C8 . 1.370(2)
C7 H7 . 0.95(2)
C8 N1 . 1.334(2)
C8 H8 . 0.93(2)
N1 C4 . 1.337(2)
N1 H1 . 0.97(2)
C4 H4 . 0.972(19)
C9 H93 . 0.87(4)
C9 H92 . 0.99(4)
C9 H91 . 0.90(4)

loop_
_geom_hbond_atom_site_label_D
_geom_hbond_atom_site_label_H
_geom_hbond_atom_site_label_A
_geom_hbond_distance_DH
_geom_hbond_distance_HA
_geom_hbond_distance_DA
_geom_hbond_angle_DHA
N1 H1 O1 0.97(2) 1.64(2) 2.5852(18) 166(2)
N1 H1 O2 0.97(2) 2.49(3) 3.0213(19) 114.9(18)

loop_
_geom_torsion_atom_site_label_1
_geom_torsion_atom_site_label_2
_geom_torsion_atom_site_label_3
_geom_torsion_atom_site_label_4
_geom_torsion
_geom_torsion_site_symmetry_1
_geom_torsion_site_symmetry_4
O1 C1 C2 O2 -1.27(18) . .
C3 C1 C2 O2 179.47(12) 3_766 .
O1 C1 C2 C3 178.08(12) . .
C3 C1 C2 C3 -1.19(19) 3_766 .
O2 C2 C3 C1 -179.47(13) . 3_766
C1 C2 C3 C1 1.2(2) . 3_766
O2 C2 C3 Cl1 0.18(18) . .
C1 C2 C3 Cl1 -179.10(9) . .
C4 C5 C6 C7 -0.1(2) . .
C9 C5 C6 C7 177.95(14) . .
C5 C6 C7 C8 0.0(2) . .
C6 C7 C8 N1 0.3(2) . .
C7 C8 N1 C4 -0.5(2) . .
C8 N1 C4 C5 0.4(2) . .
C6 C5 C4 N1 -0.10(19) . .
C9 C5 C4 N1 -178.19(13) . .
